data_7059954
loop_
_publ_author_name
'Kadari, Lingaswamy'
'Erb, William'
'Roisnel, Thierry'
'Radha Krishna, Palakodety'
'Mongin, Florence'

_publ_section_title
;
 Iodoferrocene as a partner in N-arylation of amides
;
_journal_issue 37
_journal_name_full 'New Journal of Chemistry'
_journal_page_first 15928
_journal_page_last 15941
_journal_paper_doi 10.1039/D0NJ03470C
_journal_volume 44
_journal_year 2020
_chemical_compound_source 'synthesis as described'
_chemical_formula_moiety 'C12 H10 F3 Fe N O'
_chemical_formula_sum 'C12 H10 F3 Fe N O'
_chemical_formula_weight 297.06
_space_group_crystal_system monoclinic
_space_group_IT_number 14
_space_group_name_Hall '-P 2ybc'
_space_group_name_H-M_alt 'P 1 21/c 1'
_atom_sites_solution_hydrogens mixed
_atom_sites_solution_primary dual
_atom_sites_solution_secondary difmap
_audit_update_record
;
2020-07-07 deposited with the CCDC.	2020-09-04 downloaded from the CCDC.
;
_cell_angle_alpha 90
_cell_angle_beta 109.261(6)
_cell_angle_gamma 90
_cell_formula_units_Z 4
_cell_length_a 15.261(3)
_cell_length_b 7.4670(11)
_cell_length_c 10.2018(16)
_cell_measurement_reflns_used 6239
_cell_measurement_temperature 150
_cell_measurement_theta_max 27.5027
_cell_measurement_theta_min 2.8277
_cell_measurement_wavelength 0.710730
_cell_volume 1097.5(3)
_computing_cell_refinement 'APEX3 (Bruker, 2015)'
_computing_data_collection 'SAINT (Bruker, 2014)'
_computing_data_reduction 'SAINT (Bruker, 2014)'
_computing_molecular_graphics
;
   'SXGRAPH (L. Farrugia, 1999), Mercury (CSD, 2016)'
;
_computing_publication_material 'CRYSCALC (T. Roisnel, local program, 2019)'
_computing_structure_refinement 'SHELXL-2018_3 (Sheldrick, 2018)'
_computing_structure_solution 'SHELXT (G. Sheldrick, 2015)'
_diffrn_ambient_temperature 150
_diffrn_detector '(CMOS) PHOTON 100'
_diffrn_detector_area_resol_mean 10.4167
_diffrn_measured_fraction_theta_full 0.984
_diffrn_measured_fraction_theta_max 0.975
_diffrn_measurement_device_type 'D8 VENTURE Bruker AXS'
_diffrn_measurement_method 'rotation images'
_diffrn_orient_matrix_UB_11 0.0561062
_diffrn_orient_matrix_UB_12 -0.0100606
_diffrn_orient_matrix_UB_13 -0.0425435
_diffrn_orient_matrix_UB_21 0.0684801
_diffrn_orient_matrix_UB_22 0.0879013
_diffrn_orient_matrix_UB_23 0.0391076
_diffrn_orient_matrix_UB_31 0.0542595
_diffrn_orient_matrix_UB_32 -0.1005358
_diffrn_orient_matrix_UB_33 0.0384502
_diffrn_radiation_monochromator 'multilayer monochromator'
_diffrn_radiation_probe x-ray
_diffrn_radiation_source 'Incoatec microfocus sealed tube'
_diffrn_radiation_type MoK\a
_diffrn_radiation_wavelength 0.71073
_diffrn_reflns_av_R_equivalents 0.0294
_diffrn_reflns_av_unetI/netI 0.0381
_diffrn_reflns_limit_h_max 19
_diffrn_reflns_limit_h_min -19
_diffrn_reflns_limit_k_max 9
_diffrn_reflns_limit_k_min -9
_diffrn_reflns_limit_l_max 13
_diffrn_reflns_limit_l_min -13
_diffrn_reflns_number 6675
_diffrn_reflns_theta_full 25.242
_diffrn_reflns_theta_max 27.527
_diffrn_reflns_theta_min 2.828
_diffrn_source_current 1.0
_diffrn_source_voltage 50.0
_exptl_absorpt_coefficient_mu 1.400
_exptl_absorpt_correction_T_max 0.845
_exptl_absorpt_correction_T_min 0.649
_exptl_absorpt_correction_type multi-scan
_exptl_absorpt_process_details
;
  [Sheldrick, G.M. (2014). SADABS Bruker AXS Inc., Madison, Wisconsin, USA]
;
_exptl_crystal_colour orange
_exptl_crystal_density_diffrn 1.798
_exptl_crystal_description prism
_exptl_crystal_F_000 600
_exptl_crystal_size_max 0.400
_exptl_crystal_size_mid 0.320
_exptl_crystal_size_min 0.120
_refine_diff_density_max 0.856
_refine_diff_density_min -0.492
_refine_diff_density_rms 0.079
_refine_ls_extinction_method none
_refine_ls_goodness_of_fit_ref 1.060
_refine_ls_hydrogen_treatment mixed
_refine_ls_matrix_type full
_refine_ls_number_parameters 166
_refine_ls_number_reflns 2466
_refine_ls_number_restraints 30
_refine_ls_restrained_S_all 1.142
_refine_ls_R_factor_all 0.0415
_refine_ls_R_factor_gt 0.0333
_refine_ls_shift/su_max 0.003
_refine_ls_shift/su_mean 0.000
_refine_ls_structure_factor_coef Fsqd
_refine_ls_weighting_details 'w=1/[\s^2^(Fo^2^)+2.1102P] where P=(Fo^2^+2Fc^2^)/3'
_refine_ls_weighting_scheme calc
_refine_ls_wR_factor_gt 0.0720
_refine_ls_wR_factor_ref 0.0763
_reflns_Friedel_coverage 0.000
_reflns_number_gt 2147
_reflns_number_total 2466
_reflns_threshold_expression >2sigma(I)
_cod_data_source_file d0nj03470c2.cif
_cod_data_source_block WE9532
_cod_depositor_comments 'Adding full bibliography for 7059953--7059970.cif.'
_cod_original_sg_symbol_H-M 'P 21/c'
_cod_database_code 7059954

loop_
_space_group_symop_operation_xyz
'x, y, z'
'-x, y+1/2, -z+1/2'
'-x, -y, -z'
'x, -y-1/2, z-1/2'

loop_
_atom_site_label
_atom_site_type_symbol
_atom_site_fract_x
_atom_site_fract_y
_atom_site_fract_z
_atom_site_U_iso_or_equiv
_atom_site_adp_type
_atom_site_occupancy
_atom_site_site_symmetry_order
_atom_site_calc_flag
_atom_site_refinement_flags_posn
_atom_site_refinement_flags_adp
_atom_site_refinement_flags_occupancy
_atom_site_disorder_assembly
_atom_site_disorder_group
Fe1 Fe 0.82461(2) 0.51208(4) 0.74196(3) 0.01158(10) Uani 1 1 d . . . . .
C1 C 0.7416(2) 0.6318(4) 0.8370(3) 0.0316(6) Uani 1 1 d . U . . .
H1 H 0.681003 0.593681 0.831144 0.038 Uiso 1 1 calc R U . . .
C2 C 0.76335(18) 0.7557(3) 0.7472(3) 0.0251(5) Uani 1 1 d . U . . .
H2 H 0.720187 0.815344 0.670717 0.030 Uiso 1 1 calc R U . . .
C3 C 0.86130(17) 0.7745(3) 0.7922(2) 0.0182(4) Uani 1 1 d . U . . .
H3 H 0.894980 0.849584 0.750622 0.022 Uiso 1 1 calc R U . . .
C4 C 0.9007(2) 0.6630(3) 0.9094(3) 0.0247(5) Uani 1 1 d . U . . .
H4 H 0.964947 0.649758 0.959980 0.030 Uiso 1 1 calc R U . . .
C5 C 0.8258(2) 0.5743(4) 0.9371(3) 0.0321(6) Uani 1 1 d . U . . .
H5 H 0.831393 0.491170 1.009911 0.039 Uiso 1 1 calc R U . . .
C6 C 0.79062(16) 0.4376(3) 0.5382(2) 0.0132(4) Uani 1 1 d . . . . .
H6 H 0.760940 0.510892 0.460031 0.016 Uiso 1 1 calc R U . . .
C7 C 0.88801(16) 0.4208(3) 0.6062(2) 0.0157(5) Uani 1 1 d . . . . .
H7 H 0.935040 0.480235 0.580808 0.019 Uiso 1 1 calc R U . . .
C8 C 0.90267(16) 0.2993(3) 0.7191(2) 0.0169(5) Uani 1 1 d . . . . .
H8 H 0.961333 0.264164 0.781958 0.020 Uiso 1 1 calc R U . . .
C9 C 0.81460(15) 0.2391(3) 0.7222(2) 0.0138(4) Uani 1 1 d . . . . .
H9 H 0.803900 0.158115 0.787139 0.017 Uiso 1 1 calc R U . . .
C10 C 0.74572(15) 0.3237(3) 0.6092(2) 0.0114(4) Uani 1 1 d . . . . .
N11 N 0.64831(13) 0.2993(3) 0.5643(2) 0.0130(4) Uani 1 1 d . . . . .
H11 H 0.6208(19) 0.314(4) 0.484(3) 0.016 Uiso 1 1 d . U . . .
C12 C 0.59977(16) 0.2521(3) 0.6468(2) 0.0149(4) Uani 1 1 d . . . . .
O13 O 0.63053(12) 0.2183(3) 0.77079(17) 0.0232(4) Uani 1 1 d . . . . .
C14 C 0.49414(17) 0.2472(3) 0.5755(2) 0.0188(5) Uani 1 1 d . . . . .
F15 F 0.45353(11) 0.3678(2) 0.63396(17) 0.0293(4) Uani 1 1 d . . . . .
F16 F 0.46685(10) 0.2829(2) 0.43910(15) 0.0309(4) Uani 1 1 d . . . . .
F17 F 0.45974(10) 0.0870(2) 0.59094(17) 0.0282(4) Uani 1 1 d . . . . .

loop_
_atom_site_aniso_label
_atom_site_aniso_U_11
_atom_site_aniso_U_22
_atom_site_aniso_U_33
_atom_site_aniso_U_23
_atom_site_aniso_U_13
_atom_site_aniso_U_12
Fe1 0.01477(16) 0.01098(16) 0.01047(15) -0.00281(12) 0.00617(12) -0.00166(12)
C1 0.0377(13) 0.0251(12) 0.0436(13) -0.0208(10) 0.0292(11) -0.0091(10)
C2 0.0236(11) 0.0174(11) 0.0343(12) -0.0132(9) 0.0093(10) 0.0026(9)
C3 0.0232(11) 0.0116(10) 0.0209(10) -0.0045(8) 0.0087(9) -0.0016(8)
C4 0.0374(13) 0.0151(10) 0.0176(10) -0.0064(9) 0.0034(10) -0.0008(9)
C5 0.0616(15) 0.0214(11) 0.0215(11) -0.0093(9) 0.0247(11) -0.0105(11)
C6 0.0205(11) 0.0115(10) 0.0092(10) -0.0009(8) 0.0071(9) -0.0008(8)
C7 0.0188(11) 0.0159(11) 0.0166(11) -0.0041(9) 0.0114(9) -0.0016(9)
C8 0.0148(11) 0.0170(11) 0.0190(11) -0.0012(9) 0.0059(9) 0.0042(9)
C9 0.0186(11) 0.0113(10) 0.0127(10) 0.0007(8) 0.0067(9) 0.0011(8)
C10 0.0160(11) 0.0097(10) 0.0097(9) -0.0026(8) 0.0058(8) -0.0001(8)
N11 0.0139(9) 0.0162(9) 0.0079(8) 0.0003(7) 0.0021(7) -0.0026(7)
C12 0.0163(11) 0.0148(11) 0.0151(11) -0.0007(8) 0.0071(9) -0.0015(8)
O13 0.0226(9) 0.0342(10) 0.0140(8) 0.0059(7) 0.0075(7) -0.0024(8)
C14 0.0180(11) 0.0203(12) 0.0200(12) -0.0002(9) 0.0087(10) -0.0031(9)
F15 0.0250(8) 0.0262(8) 0.0395(9) -0.0052(7) 0.0143(7) 0.0065(6)
F16 0.0183(7) 0.0515(11) 0.0193(7) 0.0051(7) 0.0015(6) -0.0027(7)
F17 0.0232(8) 0.0246(8) 0.0410(9) -0.0030(7) 0.0162(7) -0.0083(6)

loop_
_atom_type_symbol
_atom_type_description
_atom_type_scat_dispersion_real
_atom_type_scat_dispersion_imag
_atom_type_scat_source
C C 0.0033 0.0016 'International Tables Vol C Tables 4.2.6.8 and 6.1.1.4'
H H 0.0000 0.0000 'International Tables Vol C Tables 4.2.6.8 and 6.1.1.4'
F F 0.0171 0.0103 'International Tables Vol C Tables 4.2.6.8 and 6.1.1.4'
Fe Fe 0.3463 0.8444 'International Tables Vol C Tables 4.2.6.8 and 6.1.1.4'
N N 0.0061 0.0033 'International Tables Vol C Tables 4.2.6.8 and 6.1.1.4'
O O 0.0106 0.0060 'International Tables Vol C Tables 4.2.6.8 and 6.1.1.4'

loop_
_geom_angle_atom_site_label_1
_geom_angle_atom_site_label_2
_geom_angle_atom_site_label_3
_geom_angle
_geom_angle_site_symmetry_1
_geom_angle_site_symmetry_3
_geom_angle_publ_flag
C5 Fe1 C1 40.75(13) . . ?
C5 Fe1 C8 118.06(11) . . ?
C1 Fe1 C8 150.67(11) . . ?
C5 Fe1 C10 128.09(10) . . ?
C1 Fe1 C10 107.08(10) . . ?
C8 Fe1 C10 68.17(9) . . ?
C5 Fe1 C6 166.30(11) . . ?
C1 Fe1 C6 127.82(11) . . ?
C8 Fe1 C6 68.60(9) . . ?
C10 Fe1 C6 40.89(8) . . ?
C5 Fe1 C9 107.40(10) . . ?
C1 Fe1 C9 116.42(10) . . ?
C8 Fe1 C9 40.81(9) . . ?
C10 Fe1 C9 40.77(9) . . ?
C6 Fe1 C9 69.15(9) . . ?
C5 Fe1 C7 151.79(12) . . ?
C1 Fe1 C7 166.67(12) . . ?
C8 Fe1 C7 40.72(9) . . ?
C10 Fe1 C7 68.28(9) . . ?
C6 Fe1 C7 40.66(9) . . ?
C9 Fe1 C7 68.85(9) . . ?
C5 Fe1 C2 68.30(12) . . ?
C1 Fe1 C2 40.50(11) . . ?
C8 Fe1 C2 168.09(10) . . ?
C10 Fe1 C2 116.90(10) . . ?
C6 Fe1 C2 107.59(10) . . ?
C9 Fe1 C2 149.74(10) . . ?
C7 Fe1 C2 129.24(10) . . ?
C5 Fe1 C3 68.00(10) . . ?
C1 Fe1 C3 67.94(10) . . ?
C8 Fe1 C3 130.39(10) . . ?
C10 Fe1 C3 150.77(9) . . ?
C6 Fe1 C3 117.99(9) . . ?
C9 Fe1 C3 167.96(9) . . ?
C7 Fe1 C3 109.58(9) . . ?
C2 Fe1 C3 40.39(10) . . ?
C5 Fe1 C4 40.82(11) . . ?
C1 Fe1 C4 68.55(12) . . ?
C8 Fe1 C4 109.25(10) . . ?
C10 Fe1 C4 167.03(9) . . ?
C6 Fe1 C4 151.31(10) . . ?
C9 Fe1 C4 129.06(10) . . ?
C7 Fe1 C4 118.69(10) . . ?
C2 Fe1 C4 68.31(11) . . ?
C3 Fe1 C4 40.34(10) . . ?
C2 C1 C5 108.2(2) . . ?
C2 C1 Fe1 70.34(14) . . ?
C5 C1 Fe1 69.63(15) . . ?
C2 C1 H1 125.9 . . ?
C5 C1 H1 125.9 . . ?
Fe1 C1 H1 125.7 . . ?
C1 C2 C3 107.6(3) . . ?
C1 C2 Fe1 69.16(15) . . ?
C3 C2 Fe1 69.89(14) . . ?
C1 C2 H2 126.2 . . ?
C3 C2 H2 126.2 . . ?
Fe1 C2 H2 126.3 . . ?
C4 C3 C2 108.9(2) . . ?
C4 C3 Fe1 69.85(14) . . ?
C2 C3 Fe1 69.73(14) . . ?
C4 C3 H3 125.6 . . ?
C2 C3 H3 125.6 . . ?
Fe1 C3 H3 126.5 . . ?
C3 C4 C5 107.1(3) . . ?
C3 C4 Fe1 69.82(14) . . ?
C5 C4 Fe1 68.91(15) . . ?
C3 C4 H4 126.4 . . ?
C5 C4 H4 126.4 . . ?
Fe1 C4 H4 126.4 . . ?
C1 C5 C4 108.2(2) . . ?
C1 C5 Fe1 69.62(15) . . ?
C4 C5 Fe1 70.26(14) . . ?
C1 C5 H5 125.9 . . ?
C4 C5 H5 125.9 . . ?
Fe1 C5 H5 125.8 . . ?
C7 C6 C10 107.36(19) . . ?
C7 C6 Fe1 69.79(12) . . ?
C10 C6 Fe1 69.53(12) . . ?
C7 C6 H6 126.3 . . ?
C10 C6 H6 126.3 . . ?
Fe1 C6 H6 125.9 . . ?
C6 C7 C8 108.10(19) . . ?
C6 C7 Fe1 69.55(12) . . ?
C8 C7 Fe1 69.45(12) . . ?
C6 C7 H7 125.9 . . ?
C8 C7 H7 125.9 . . ?
Fe1 C7 H7 126.6 . . ?
C7 C8 C9 108.7(2) . . ?
C7 C8 Fe1 69.83(13) . . ?
C9 C8 Fe1 69.76(12) . . ?
C7 C8 H8 125.7 . . ?
C9 C8 H8 125.7 . . ?
Fe1 C8 H8 126.3 . . ?
C10 C9 C8 106.91(19) . . ?
C10 C9 Fe1 69.50(12) . . ?
C8 C9 Fe1 69.43(13) . . ?
C10 C9 H9 126.5 . . ?
C8 C9 H9 126.5 . . ?
Fe1 C9 H9 126.1 . . ?
N11 C10 C9 128.30(19) . . ?
N11 C10 C6 122.71(19) . . ?
C9 C10 C6 108.93(19) . . ?
N11 C10 Fe1 128.94(15) . . ?
C9 C10 Fe1 69.73(12) . . ?
C6 C10 Fe1 69.57(12) . . ?
C12 N11 C10 124.77(19) . . ?
C12 N11 H11 118(2) . . ?
C10 N11 H11 117(2) . . ?
O13 C12 N11 127.0(2) . . ?
O13 C12 C14 118.08(19) . . ?
N11 C12 C14 114.87(19) . . ?
F17 C14 F15 106.96(18) . . ?
F17 C14 F16 107.5(2) . . ?
F15 C14 F16 107.3(2) . . ?
F17 C14 C12 111.0(2) . . ?
F15 C14 C12 109.91(19) . . ?
F16 C14 C12 113.91(18) . . ?

loop_
_geom_bond_atom_site_label_1
_geom_bond_atom_site_label_2
_geom_bond_distance
_geom_bond_site_symmetry_2
_geom_bond_publ_flag
Fe1 C5 2.038(2) . ?
Fe1 C1 2.038(2) . ?
Fe1 C8 2.045(2) . ?
Fe1 C10 2.046(2) . ?
Fe1 C6 2.047(2) . ?
Fe1 C9 2.049(2) . ?
Fe1 C7 2.050(2) . ?
Fe1 C2 2.054(2) . ?
Fe1 C3 2.056(2) . ?
Fe1 C4 2.056(3) . ?
C1 C2 1.416(4) . ?
C1 C5 1.419(5) . ?
C1 H1 0.9500 . ?
C2 C3 1.419(4) . ?
C2 H2 0.9500 . ?
C3 C4 1.418(4) . ?
C3 H3 0.9500 . ?
C4 C5 1.428(4) . ?
C4 H4 0.9500 . ?
C5 H5 0.9500 . ?
C6 C7 1.423(3) . ?
C6 C10 1.430(3) . ?
C6 H6 0.9500 . ?
C7 C8 1.425(3) . ?
C7 H7 0.9500 . ?
C8 C9 1.427(3) . ?
C8 H8 0.9500 . ?
C9 C10 1.426(3) . ?
C9 H9 0.9500 . ?
C10 N11 1.416(3) . ?
N11 C12 1.339(3) . ?
N11 H11 0.80(3) . ?
C12 O13 1.222(3) . ?
C12 C14 1.535(3) . ?
C14 F17 1.336(3) . ?
C14 F15 1.340(3) . ?
C14 F16 1.341(3) . ?

loop_
_geom_hbond_atom_site_label_D
_geom_hbond_atom_site_label_H
_geom_hbond_atom_site_label_A
_geom_hbond_distance_DH
_geom_hbond_distance_HA
_geom_hbond_distance_DA
_geom_hbond_angle_DHA
_geom_hbond_site_symmetry_A
_geom_hbond_publ_flag
N11 H11 O13 0.80(3) 2.24(3) 2.919(2) 144(3) 4_565 yes
N11 H11 F16 0.80(3) 2.25(3) 2.642(2) 111(2) . yes

loop_
_geom_torsion_atom_site_label_1
_geom_torsion_atom_site_label_2
_geom_torsion_atom_site_label_3
_geom_torsion_atom_site_label_4
_geom_torsion
_geom_torsion_site_symmetry_1
_geom_torsion_site_symmetry_2
_geom_torsion_site_symmetry_3
_geom_torsion_site_symmetry_4
_geom_torsion_publ_flag
C5 C1 C2 C3 0.0(3) . . . . ?
Fe1 C1 C2 C3 -59.54(16) . . . . ?
C5 C1 C2 Fe1 59.55(18) . . . . ?
C1 C2 C3 C4 0.1(3) . . . . ?
Fe1 C2 C3 C4 -59.04(16) . . . . ?
C1 C2 C3 Fe1 59.09(17) . . . . ?
C2 C3 C4 C5 -0.1(3) . . . . ?
Fe1 C3 C4 C5 -59.05(17) . . . . ?
C2 C3 C4 Fe1 58.96(16) . . . . ?
C2 C1 C5 C4 -0.1(3) . . . . ?
Fe1 C1 C5 C4 59.93(17) . . . . ?
C2 C1 C5 Fe1 -59.99(17) . . . . ?
C3 C4 C5 C1 0.1(3) . . . . ?
Fe1 C4 C5 C1 -59.53(17) . . . . ?
C3 C4 C5 Fe1 59.63(17) . . . . ?
C10 C6 C7 C8 -0.7(2) . . . . ?
Fe1 C6 C7 C8 58.93(15) . . . . ?
C10 C6 C7 Fe1 -59.63(14) . . . . ?
C6 C7 C8 C9 0.1(3) . . . . ?
Fe1 C7 C8 C9 59.11(16) . . . . ?
C6 C7 C8 Fe1 -58.99(15) . . . . ?
C7 C8 C9 C10 0.5(2) . . . . ?
Fe1 C8 C9 C10 59.67(15) . . . . ?
C7 C8 C9 Fe1 -59.16(16) . . . . ?
C8 C9 C10 N11 176.2(2) . . . . ?
Fe1 C9 C10 N11 -124.2(2) . . . . ?
C8 C9 C10 C6 -0.9(2) . . . . ?
Fe1 C9 C10 C6 58.67(15) . . . . ?
C8 C9 C10 Fe1 -59.62(15) . . . . ?
C7 C6 C10 N11 -176.29(19) . . . . ?
Fe1 C6 C10 N11 123.9(2) . . . . ?
C7 C6 C10 C9 1.0(2) . . . . ?
Fe1 C6 C10 C9 -58.77(15) . . . . ?
C7 C6 C10 Fe1 59.80(15) . . . . ?
C9 C10 N11 C12 28.7(3) . . . . ?
C6 C10 N11 C12 -154.5(2) . . . . ?
Fe1 C10 N11 C12 -65.3(3) . . . . ?
C10 N11 C12 O13 -2.0(4) . . . . ?
C10 N11 C12 C14 175.9(2) . . . . ?
O13 C12 C14 F17 -57.4(3) . . . . ?
N11 C12 C14 F17 124.5(2) . . . . ?
O13 C12 C14 F15 60.7(3) . . . . ?
N11 C12 C14 F15 -117.4(2) . . . . ?
O13 C12 C14 F16 -178.9(2) . . . . ?
N11 C12 C14 F16 3.0(3) . . . . ?
